data_7218146
loop_
_publ_author_name
'Wang, Lei'
'Hu, Yanjing'
'Xu, Wenyan'
'pang, Yanyan'
'Liu, Faqian'
'Yang, Yu'

_publ_section_title
;
 Investigation of Hydrogen Bonding Patterns in A Series of Multi-component
 Molecular Solids Formed by Tetrabromoterephthalic Acid with Selected
 N-heterocycles
;
_journal_name_full 'RSC Adv.'
_journal_paper_doi 10.1039/C4RA08452G
_journal_year 2014
_chemical_formula_moiety 'Br2 C4 O2, C5 H9 N2'
_chemical_formula_sum 'C9 H8 Br2 N2 O2'
_chemical_formula_weight 335.99
_chemical_name_systematic
;
 ?
;
_space_group_crystal_system triclinic
_space_group_IT_number 2
_space_group_name_Hall '-P 1'
_space_group_name_H-M_alt 'P -1'
_symmetry_space_group_name_Hall '-P 1'
_symmetry_space_group_name_H-M 'P -1'
_atom_sites_solution_hydrogens mixed
_audit_creation_date 2014-09-04
_audit_creation_method
;
Olex2 1.2
(compiled 2014.07.22 svn.r2960 for OlexSys, GUI svn.r4862)
;
_cell_angle_alpha 115.443(10)
_cell_angle_beta 102.074(9)
_cell_angle_gamma 91.498(8)
_cell_formula_units_Z 2
_cell_length_a 8.1803(8)
_cell_length_b 8.7685(7)
_cell_length_c 8.9983(10)
_cell_measurement_reflns_used 1787
_cell_measurement_temperature 293(2)
_cell_measurement_theta_max 29.1560
_cell_measurement_theta_min 2.5770
_cell_volume 565.01(11)
_computing_cell_refinement
;
CrysAlisPro, Agilent Technologies,
Version 1.171.36.28 (release 01-02-2013 CrysAlis171 .NET)
(compiled Feb  1 2013,16:14:44)
;
_computing_data_collection
;
CrysAlisPro, Agilent Technologies,
Version 1.171.36.28 (release 01-02-2013 CrysAlis171 .NET)
(compiled Feb  1 2013,16:14:44)
;
_computing_data_reduction
;
CrysAlisPro, Agilent Technologies,
Version 1.171.36.28 (release 01-02-2013 CrysAlis171 .NET)
(compiled Feb  1 2013,16:14:44)
;
_computing_molecular_graphics 'Olex2 (Dolomanov et al., 2009)'
_computing_publication_material 'Olex2 (Dolomanov et al., 2009)'
_computing_structure_refinement 'ShelXL (Sheldrick, 2008)'
_diffrn_ambient_temperature 293(2)
_diffrn_measured_fraction_theta_full 1.000
_diffrn_measured_fraction_theta_max 0.987
_diffrn_measurement_device_type 'multiwire proportional'
_diffrn_measurement_method 'phi and omega scans'
_diffrn_radiation_monochromator graphite
_diffrn_radiation_type MoK\a
_diffrn_radiation_wavelength 0.71073
_diffrn_reflns_av_R_equivalents 0.0229
_diffrn_reflns_av_unetI/netI 0.0474
_diffrn_reflns_Laue_measured_fraction_full 1.000
_diffrn_reflns_Laue_measured_fraction_max 0.987
_diffrn_reflns_limit_h_max 10
_diffrn_reflns_limit_h_min -10
_diffrn_reflns_limit_k_max 11
_diffrn_reflns_limit_k_min -10
_diffrn_reflns_limit_l_max 11
_diffrn_reflns_limit_l_min -10
_diffrn_reflns_number 3905
_diffrn_reflns_point_group_measured_fraction_full 1.000
_diffrn_reflns_point_group_measured_fraction_max 0.987
_diffrn_reflns_theta_full 25.242
_diffrn_reflns_theta_max 26.990
_diffrn_reflns_theta_min 2.568
_exptl_absorpt_coefficient_mu 7.155
_exptl_absorpt_correction_T_max 1.0000
_exptl_absorpt_correction_T_min 0.9377
_exptl_absorpt_correction_type multi-scan
_exptl_absorpt_process_details
;
CrysAlisPro, Agilent Technologies,
Version 1.171.36.28 (release 01-02-2013 CrysAlis171 .NET)
(compiled Feb  1 2013,16:14:44)
SADABS v.2.10 (Bruker,2003) was used for absorption correction.
R(int) for selected reflections was 0.1079 before and 0.0236 after
correction. The Ratio of minimum to maximum transmission is 0.42976.
The \l/2 correction factor is 0.0015
;
_exptl_crystal_colour colourless
_exptl_crystal_density_diffrn 1.975
_exptl_crystal_density_method 'not measured'
_exptl_crystal_description block
_exptl_crystal_F_000 324
_exptl_crystal_size_max 0.22
_exptl_crystal_size_mid 0.18
_exptl_crystal_size_min 0.15
_refine_diff_density_max 0.520
_refine_diff_density_min -0.812
_refine_diff_density_rms 0.127
_refine_ls_extinction_method none
_refine_ls_goodness_of_fit_ref 1.063
_refine_ls_hydrogen_treatment mixed
_refine_ls_matrix_type full
_refine_ls_number_parameters 142
_refine_ls_number_reflns 2429
_refine_ls_number_restraints 0
_refine_ls_restrained_S_all 1.063
_refine_ls_R_factor_all 0.0500
_refine_ls_R_factor_gt 0.0347
_refine_ls_shift/su_max 0.000
_refine_ls_shift/su_mean 0.000
_refine_ls_structure_factor_coef Fsqd
_refine_ls_weighting_details
;
 w=1/[\s^2^(Fo^2^)+(0.0327P)^2^]
 where P=(Fo^2^+2Fc^2^)/3
;
_refine_ls_weighting_scheme calc
_refine_ls_wR_factor_gt 0.0731
_refine_ls_wR_factor_ref 0.0800
_reflns_Friedel_coverage 0.000
_reflns_number_gt 1913
_reflns_number_total 2429
_reflns_threshold_expression 'I > 2\s(I)'
_cod_data_source_file c4ra08452g2.cif
_cod_data_source_block w1
_cod_database_code 7218146
_shelxl_version_number 2013-2
_shelx_space_group_comment
;
The symmetry employed for this shelxl refinement is uniquely defined
by the following loop, which should always be used as a source of
symmetry information in preference to the above space-group names.
They are only intended as comments.
;
_olex2_refinement_description
;
1. Fixed Uiso
 At 1.2 times of:
  All C(H) groups, All N(H) groups
 At 1.5 times of:
  All C(H,H,H) groups
2.a Aromatic/amide H refined with riding coordinates:
 N2(H2), C17(H17)
2.b Idealised Me refined as rotating group:
 C14(H14A,H14B,H14C), C19(H19A,H19B,H19C)
;
_olex2_submission_special_instructions 'No special instructions were received'

loop_
_space_group_symop_operation_xyz
'x, y, z'
'-x, -y, -z'

loop_
_atom_site_label
_atom_site_type_symbol
_atom_site_fract_x
_atom_site_fract_y
_atom_site_fract_z
_atom_site_U_iso_or_equiv
_atom_site_adp_type
_atom_site_occupancy
_atom_site_site_symmetry_order
_atom_site_calc_flag
_atom_site_refinement_flags_posn
Br1 Br 0.51016(6) 0.72985(4) 0.16383(5) 0.03574(14) Uani 1 1 d .
Br2 Br 0.43255(6) 1.12789(4) 0.37813(5) 0.03488(14) Uani 1 1 d .
O1 O 0.5584(4) 1.4569(3) 0.2865(3) 0.0341(7) Uani 1 1 d .
C4 C 0.4332(5) 1.3496(4) 0.1919(4) 0.0240(8) Uani 1 1 d .
O2 O 0.2835(4) 1.3747(3) 0.1684(3) 0.0361(7) Uani 1 1 d .
C6 C 0.4708(4) 1.0525(4) 0.1595(4) 0.0208(7) Uani 1 1 d .
C7 C 0.5043(5) 0.8872(4) 0.0704(4) 0.0221(8) Uani 1 1 d .
C8 C 0.4680(4) 1.1676(4) 0.0903(4) 0.0203(7) Uani 1 1 d .
N2 N 0.8177(4) 1.3578(4) 0.4394(4) 0.0355(8) Uani 1 1 d .
H2 H 0.7504 1.4055 0.3907 0.043 Uiso 1 1 calc R
N1 N 0.8367(5) 1.3827(4) 0.5995(5) 0.0370(9) Uani 1 1 d .
C11 C 0.9511(6) 1.2896(5) 0.6331(5) 0.0420(11) Uani 1 1 d .
C13 C 0.9192(5) 1.2475(5) 0.3666(5) 0.0372(10) Uani 1 1 d .
C14 C 0.9233(6) 1.1918(6) 0.1874(6) 0.0569(13) Uani 1 1 d .
H14A H 0.8812 1.0728 0.1230 0.085 Uiso 1 1 calc GR
H14B H 1.0372 1.2105 0.1809 0.085 Uiso 1 1 calc GR
H14C H 0.8541 1.2560 0.1420 0.085 Uiso 1 1 calc GR
C17 C 1.0062(6) 1.2039(5) 0.4885(6) 0.0464(12) Uani 1 1 d .
H17 H 1.0874 1.1300 0.4751 0.056 Uiso 1 1 calc R
C19 C 0.9977(8) 1.2908(7) 0.8024(6) 0.0708(17) Uani 1 1 d .
H19A H 1.0934 1.3752 0.8727 0.106 Uiso 1 1 calc GR
H19B H 1.0255 1.1807 0.7892 0.106 Uiso 1 1 calc GR
H19C H 0.9044 1.3171 0.8545 0.106 Uiso 1 1 calc GR
H1 H 0.786(5) 1.456(5) 0.672(5) 0.041(12) Uiso 1 1 d .

loop_
_atom_site_aniso_label
_atom_site_aniso_U_11
_atom_site_aniso_U_22
_atom_site_aniso_U_33
_atom_site_aniso_U_23
_atom_site_aniso_U_13
_atom_site_aniso_U_12
Br1 0.0668(3) 0.0228(2) 0.0291(2) 0.01683(16) 0.0223(2) 0.01452(17)
Br2 0.0599(3) 0.0298(2) 0.0221(2) 0.01159(16) 0.02339(19) 0.01376(18)
O1 0.0460(19) 0.0188(13) 0.0286(15) 0.0062(11) 0.0003(13) 0.0073(11)
C4 0.041(2) 0.0214(18) 0.0136(18) 0.0089(14) 0.0125(17) 0.0139(16)
O2 0.0394(18) 0.0325(14) 0.0359(16) 0.0116(12) 0.0144(14) 0.0199(12)
C6 0.027(2) 0.0238(17) 0.0152(17) 0.0092(13) 0.0115(15) 0.0070(14)
C7 0.034(2) 0.0157(16) 0.0196(18) 0.0094(14) 0.0086(16) 0.0051(14)
C8 0.026(2) 0.0150(16) 0.0197(18) 0.0066(13) 0.0075(15) 0.0052(13)
N2 0.035(2) 0.0352(18) 0.033(2) 0.0127(15) 0.0067(16) 0.0108(14)
N1 0.037(2) 0.0340(18) 0.032(2) 0.0059(15) 0.0102(17) 0.0150(15)
C11 0.039(3) 0.045(2) 0.034(2) 0.0101(19) 0.006(2) 0.0211(19)
C13 0.030(2) 0.036(2) 0.036(2) 0.0051(18) 0.0128(19) 0.0023(17)
C14 0.046(3) 0.068(3) 0.045(3) 0.011(2) 0.019(2) 0.002(2)
C17 0.039(3) 0.051(3) 0.040(3) 0.009(2) 0.012(2) 0.024(2)
C19 0.080(4) 0.090(4) 0.039(3) 0.026(3) 0.009(3) 0.046(3)

loop_
_atom_type_symbol
_atom_type_description
_atom_type_scat_dispersion_real
_atom_type_scat_dispersion_imag
_atom_type_scat_source
C C 0.0033 0.0016 'International Tables Vol C Tables 4.2.6.8 and 6.1.1.4'
H H 0.0000 0.0000 'International Tables Vol C Tables 4.2.6.8 and 6.1.1.4'
Br Br -0.2901 2.4595 'International Tables Vol C Tables 4.2.6.8 and 6.1.1.4'
N N 0.0061 0.0033 'International Tables Vol C Tables 4.2.6.8 and 6.1.1.4'
O O 0.0106 0.0060 'International Tables Vol C Tables 4.2.6.8 and 6.1.1.4'

loop_
_geom_angle_atom_site_label_1
_geom_angle_atom_site_label_2
_geom_angle_atom_site_label_3
_geom_angle
_geom_angle_site_symmetry_1
O1 C4 C8 116.6(3) .
O2 C4 O1 127.2(3) .
O2 C4 C8 116.2(3) .
C7 C6 Br2 121.0(2) .
C7 C6 C8 120.6(3) .
C8 C6 Br2 118.4(2) .
C6 C7 Br1 121.0(3) .
C8 C7 Br1 118.2(2) 2_675
C8 C7 C6 120.7(3) 2_675
C6 C8 C4 119.6(3) .
C7 C8 C4 121.7(3) 2_675
C7 C8 C6 118.6(3) 2_675
C13 N2 N1 109.6(3) .
C11 N1 N2 109.3(4) .
N1 C11 C17 107.1(4) .
N1 C11 C19 121.3(4) .
C17 C11 C19 131.6(4) .
N2 C13 C14 122.0(4) .
N2 C13 C17 106.5(4) .
C17 C13 C14 131.4(4) .
C11 C17 C13 107.5(4) .

loop_
_geom_bond_atom_site_label_1
_geom_bond_atom_site_label_2
_geom_bond_distance
_geom_bond_site_symmetry_2
Br1 C7 1.896(3) .
Br2 C6 1.886(3) .
O1 C4 1.247(5) .
C4 O2 1.240(4) .
C4 C8 1.531(4) .
C6 C7 1.391(4) .
C6 C8 1.394(4) .
C7 C8 1.385(5) 2_675
C8 C7 1.385(5) 2_675
N2 N1 1.335(5) .
N2 C13 1.333(5) .
N1 C11 1.330(5) .
C11 C17 1.373(6) .
C11 C19 1.486(7) .
C13 C14 1.479(6) .
C13 C17 1.380(6) .
